data_4064346
loop_
_publ_author_name
'Moerdyk, Jonathan P.'
'Bielawski, Christopher W.'

_publ_section_title
;
 Olefin Metathesis Catalysts ContainingN,N&#x2032;-Diamidocarbenes
;
_journal_issue 8
_journal_name_full Organometallics
_journal_page_first 2278
_journal_paper_doi 10.1021/om200061c
_journal_volume 30
_journal_year 2011
_chemical_formula_moiety (N,N'-Mes-3,4,5,6-tetrahydropyrimidin-2-ylidene)Cl2Ru=CH(o-iPr-Ph)
_chemical_formula_sum 'C38 H46 Cl2 N2 O Ru'
_chemical_formula_weight 718.74
_chemical_name_common 6satMesHG2
_chemical_name_systematic
; 
 ? 
;
_space_group_IT_number 14
_symmetry_cell_setting monoclinic
_symmetry_space_group_name_Hall '-P 2yab'
_symmetry_space_group_name_H-M 'P 1 21/a 1'
_atom_sites_solution_hydrogens geom
_atom_sites_solution_primary direct
_atom_sites_solution_secondary difmap
_audit_creation_method SHELXL-97
_cell_angle_alpha 90.000(5)
_cell_angle_beta 99.370(5)
_cell_angle_gamma 90.000(5)
_cell_formula_units_Z 4
_cell_length_a 9.035(5)
_cell_length_b 36.801(5)
_cell_length_c 10.840(5)
_cell_measurement_temperature 223(2)
_cell_volume 3556(3)
_computing_cell_refinement 'CrystalClear (Rigaku Inc., 2008)'
_computing_data_collection 'CrystalClear (Rigaku Inc., 2008)'
_computing_data_reduction 'CrystalClear (Rigaku Inc., 2008)'
_computing_molecular_graphics 'XP SHELXTL/PC, Siemens Analytical'
_computing_structure_refinement 'XL SHELXTL/PC, Siemens Analytical'
_computing_structure_solution
;

SIR97 - Altomare A., Burla M.C., Camalli M., Cascarano G.L., Giacovazzo C., 
Guagliardi A., Moliterni A.G.G., Polidori G.,Spagna R.
;
_diffrn_ambient_temperature 223(2)
_diffrn_measured_fraction_theta_full 0.990
_diffrn_measured_fraction_theta_max 0.990
_diffrn_measurement_device_type 'CCD area detector'
_diffrn_measurement_method 'phi and omega scans'
_diffrn_radiation_monochromator graphite
_diffrn_radiation_source 'fine-focus sealed tube'
_diffrn_radiation_type MoK\a
_diffrn_radiation_wavelength 0.71069
_diffrn_reflns_av_R_equivalents 0.0000
_diffrn_reflns_av_sigmaI/netI 0.0429
_diffrn_reflns_limit_h_max 10
_diffrn_reflns_limit_h_min -10
_diffrn_reflns_limit_k_max 43
_diffrn_reflns_limit_k_min 0
_diffrn_reflns_limit_l_max 12
_diffrn_reflns_limit_l_min 0
_diffrn_reflns_number 6194
_diffrn_reflns_theta_full 25.00
_diffrn_reflns_theta_max 25.00
_diffrn_reflns_theta_min 1.90
_exptl_absorpt_coefficient_mu 0.622
_exptl_absorpt_correction_type none
_exptl_absorpt_process_details none
_exptl_crystal_colour green
_exptl_crystal_density_diffrn 1.342
_exptl_crystal_density_method 'not measured'
_exptl_crystal_description plates
_exptl_crystal_F_000 1496
_exptl_crystal_size_max 0.09
_exptl_crystal_size_mid 0.08
_exptl_crystal_size_min 0.03
_refine_diff_density_max 1.166
_refine_diff_density_min -0.813
_refine_diff_density_rms 0.162
_refine_ls_extinction_method none
_refine_ls_goodness_of_fit_ref 1.006
_refine_ls_hydrogen_treatment constr
_refine_ls_matrix_type full
_refine_ls_number_parameters 397
_refine_ls_number_reflns 6194
_refine_ls_number_restraints 0
_refine_ls_restrained_S_all 1.006
_refine_ls_R_factor_all 0.0768
_refine_ls_R_factor_gt 0.0624
_refine_ls_shift/su_max 0.001
_refine_ls_shift/su_mean 0.000
_refine_ls_structure_factor_coef Fsqd
_refine_ls_weighting_details 'calc w=1/[\s^2^(Fo^2^)+(0.0881P)^2^+16.7658P] where P=(Fo^2^+2Fc^2^)/3'
_refine_ls_weighting_scheme calc
_refine_ls_wR_factor_gt 0.1596
_refine_ls_wR_factor_ref 0.1766
_reflns_number_gt 5277
_reflns_number_total 6194
_reflns_threshold_expression >2sigma(I)
_cod_data_source_file om200061c_si_002.cif
_cod_data_source_block 6satMesHG2
_cod_depositor_comments
;
The following automatic conversions were performed:

'_symmetry_cell_setting' value 'Monoclinic' changed to 'monoclinic'
according to /home/saulius/struct/CIF-dictionaries/cif_core.dic
dictionary named 'cif_core.dic' version 2.4.1 from 2010-06-29.

Automatic conversion script
Id: cif_fix_values 1715 2011-07-08 13:25:40Z adriana 
;
_cod_original_sg_symbol_H-M P21/a
_cod_database_code 4064346

loop_
_symmetry_equiv_pos_as_xyz
'x, y, z'
'-x+1/2, y+1/2, -z'
'-x, -y, -z'
'x-1/2, -y-1/2, z'

loop_
_atom_site_label
_atom_site_type_symbol
_atom_site_fract_x
_atom_site_fract_y
_atom_site_fract_z
_atom_site_U_iso_or_equiv
_atom_site_adp_type
_atom_site_occupancy
_atom_site_symmetry_multiplicity
_atom_site_calc_flag
_atom_site_refinement_flags
Ru1 Ru 0.08467(5) 0.386872(11) 0.70783(4) 0.03040(17) Uani 1 1 d .
Cl1 Cl -0.09216(16) 0.41297(3) 0.54002(12) 0.0342(3) Uani 1 1 d .
O1 O 0.2357(5) 0.37514(10) 0.5544(4) 0.0400(9) Uani 1 1 d .
N1 N -0.0439(6) 0.43416(12) 0.8753(5) 0.0395(11) Uani 1 1 d .
C1 C -0.0481(6) 0.39940(14) 0.8380(5) 0.0307(11) Uani 1 1 d .
Cl2 Cl 0.31196(14) 0.37550(4) 0.85529(12) 0.0317(3) Uani 1 1 d .
N2 N -0.1470(6) 0.37863(13) 0.8888(5) 0.0375(11) Uani 1 1 d .
C2 C -0.2544(9) 0.39176(19) 0.9705(7) 0.0579(19) Uani 1 1 d .
H2A H -0.3491 0.3791 0.9482 0.069 Uiso 1 1 calc R
H2B H -0.2148 0.3860 1.0569 0.069 Uiso 1 1 calc R
C3 C -0.2804(10) 0.4311(2) 0.9584(9) 0.074(2) Uani 1 1 d .
H3A H -0.3338 0.4396 1.0235 0.089 Uiso 1 1 calc R
H3B H -0.3402 0.4366 0.8779 0.089 Uiso 1 1 calc R
C4 C -0.1323(8) 0.44909(19) 0.9698(7) 0.0560(18) Uani 1 1 d .
H4A H -0.0771 0.4453 1.0533 0.067 Uiso 1 1 calc R
H4B H -0.1462 0.4750 0.9570 0.067 Uiso 1 1 calc R
C5 C 0.0617(7) 0.45880(14) 0.8315(5) 0.0349(13) Uani 1 1 d .
C6 C 0.0054(7) 0.48307(15) 0.7328(6) 0.0378(13) Uani 1 1 d .
C7 C 0.1110(7) 0.50593(16) 0.6914(6) 0.0437(15) Uani 1 1 d .
H7A H 0.0789 0.5216 0.6252 0.052 Uiso 1 1 calc R
C8 C 0.2634(8) 0.50617(16) 0.7454(6) 0.0446(15) Uani 1 1 d .
C9 C 0.3111(7) 0.48490(17) 0.8521(6) 0.0439(14) Uani 1 1 d .
H9A H 0.4099 0.4864 0.8925 0.053 Uiso 1 1 calc R
C10 C 0.2106(7) 0.46155(16) 0.8977(5) 0.0391(13) Uani 1 1 d .
C11 C 0.2605(9) 0.44347(19) 1.0247(6) 0.0547(18) Uani 1 1 d .
H11A H 0.3647 0.4486 1.0532 0.082 Uiso 1 1 calc R
H11B H 0.2463 0.4177 1.0167 0.082 Uiso 1 1 calc R
H11C H 0.2019 0.4528 1.0840 0.082 Uiso 1 1 calc R
C12 C 0.3775(9) 0.5298(2) 0.6926(8) 0.065(2) Uani 1 1 d .
H12A H 0.4752 0.5263 0.7413 0.098 Uiso 1 1 calc R
H12B H 0.3493 0.5549 0.6960 0.098 Uiso 1 1 calc R
H12C H 0.3797 0.5231 0.6074 0.098 Uiso 1 1 calc R
C13 C -0.1607(8) 0.48610(18) 0.6797(6) 0.0508(16) Uani 1 1 d .
H13A H -0.1747 0.5038 0.6140 0.076 Uiso 1 1 calc R
H13B H -0.2150 0.4934 0.7447 0.076 Uiso 1 1 calc R
H13C H -0.1973 0.4630 0.6470 0.076 Uiso 1 1 calc R
C14 C -0.1514(7) 0.34037(16) 0.8769(6) 0.0379(13) Uani 1 1 d .
C15 C -0.2622(7) 0.32487(16) 0.7854(6) 0.0405(14) Uani 1 1 d .
C16 C -0.2642(7) 0.28774(17) 0.7767(7) 0.0474(16) Uani 1 1 d .
H16A H -0.3349 0.2766 0.7167 0.057 Uiso 1 1 calc R
C17 C -0.1630(8) 0.26634(18) 0.8556(7) 0.0517(17) Uani 1 1 d .
C18 C -0.0582(8) 0.28307(18) 0.9480(7) 0.0505(16) Uani 1 1 d .
H18A H 0.0082 0.2687 1.0015 0.061 Uiso 1 1 calc R
C19 C -0.0515(7) 0.32003(17) 0.9612(6) 0.0435(14) Uani 1 1 d .
C20 C 0.0655(8) 0.3365(2) 1.0643(6) 0.0550(18) Uani 1 1 d .
H20A H 0.1214 0.3174 1.1107 0.083 Uiso 1 1 calc R
H20B H 0.0157 0.3508 1.1195 0.083 Uiso 1 1 calc R
H20C H 0.1325 0.3518 1.0273 0.083 Uiso 1 1 calc R
C21 C -0.1661(11) 0.2263(2) 0.8406(10) 0.083(3) Uani 1 1 d .
H21A H -0.2443 0.2197 0.7734 0.124 Uiso 1 1 calc R
H21B H -0.1847 0.2151 0.9167 0.124 Uiso 1 1 calc R
H21C H -0.0712 0.2181 0.8220 0.124 Uiso 1 1 calc R
C22 C -0.3684(8) 0.3472(2) 0.6907(7) 0.0546(17) Uani 1 1 d .
H22A H -0.4342 0.3311 0.6376 0.082 Uiso 1 1 calc R
H22B H -0.3112 0.3613 0.6408 0.082 Uiso 1 1 calc R
H22C H -0.4266 0.3631 0.7341 0.082 Uiso 1 1 calc R
C23 C 0.0396(7) 0.34041(16) 0.6668(6) 0.0387(13) Uani 1 1 d .
H23A H -0.0288 0.3279 0.7066 0.046 Uiso 1 1 calc R
C24 C 0.1088(6) 0.32223(15) 0.5723(5) 0.0351(12) Uani 1 1 d .
C25 C 0.0771(8) 0.28626(16) 0.5399(6) 0.0462(15) Uani 1 1 d .
H25A H 0.0082 0.2731 0.5769 0.055 Uiso 1 1 calc R
C26 C 0.1520(9) 0.27015(19) 0.4495(7) 0.0554(18) Uani 1 1 d .
H26A H 0.1296 0.2462 0.4259 0.066 Uiso 1 1 calc R
C27 C 0.2571(8) 0.28854(18) 0.3949(6) 0.0526(17) Uani 1 1 d .
H27A H 0.3056 0.2767 0.3370 0.063 Uiso 1 1 calc R
C28 C 0.2909(8) 0.32408(17) 0.4250(6) 0.0452(15) Uani 1 1 d .
H28A H 0.3611 0.3368 0.3883 0.054 Uiso 1 1 calc R
C29 C 0.2150(7) 0.34040(15) 0.5139(6) 0.0379(13) Uani 1 1 d .
C30 C 0.3267(8) 0.39924(17) 0.4878(6) 0.0450(15) Uani 1 1 d .
H30A H 0.4202 0.3870 0.4776 0.054 Uiso 1 1 calc R
C31 C 0.2383(10) 0.4091(2) 0.3598(6) 0.0599(19) Uani 1 1 d .
H31A H 0.2209 0.3875 0.3095 0.090 Uiso 1 1 calc R
H31B H 0.2946 0.4262 0.3193 0.090 Uiso 1 1 calc R
H31C H 0.1439 0.4196 0.3700 0.090 Uiso 1 1 calc R
C32 C 0.3604(10) 0.43095(19) 0.5748(7) 0.063(2) Uani 1 1 d .
H32A H 0.4156 0.4227 0.6530 0.094 Uiso 1 1 calc R
H32B H 0.2681 0.4419 0.5887 0.094 Uiso 1 1 calc R
H32C H 0.4189 0.4485 0.5383 0.094 Uiso 1 1 calc R
C33 C -0.3508(12) 0.3031(3) 1.1580(9) 0.083(3) Uani 1 1 d .
H33A H -0.3496 0.2823 1.1097 0.099 Uiso 1 1 calc R
C34 C -0.4689(10) 0.3283(3) 1.1311(9) 0.081(3) Uani 1 1 d .
H34A H -0.5474 0.3240 1.0659 0.097 Uiso 1 1 calc R
C35 C -0.4671(9) 0.3580(3) 1.1990(8) 0.066(2) Uani 1 1 d .
H35A H -0.5442 0.3749 1.1808 0.079 Uiso 1 1 calc R
C36 C -0.3545(10) 0.3642(2) 1.2949(8) 0.068(2) Uani 1 1 d .
H36A H -0.3564 0.3854 1.3416 0.081 Uiso 1 1 calc R
C37 C -0.2372(10) 0.3403(2) 1.3260(8) 0.069(2) Uani 1 1 d .
H37A H -0.1607 0.3450 1.3925 0.083 Uiso 1 1 calc R
C38 C -0.2367(10) 0.3097(2) 1.2567(9) 0.073(2) Uani 1 1 d .
H38A H -0.1591 0.2930 1.2757 0.088 Uiso 1 1 calc R

loop_
_atom_site_aniso_label
_atom_site_aniso_U_11
_atom_site_aniso_U_22
_atom_site_aniso_U_33
_atom_site_aniso_U_23
_atom_site_aniso_U_13
_atom_site_aniso_U_12
Ru1 0.0355(3) 0.0266(3) 0.0300(3) 0.00099(17) 0.00776(19) 0.00157(18)
Cl1 0.0472(8) 0.0269(6) 0.0258(6) 0.0005(5) -0.0024(6) 0.0076(6)
O1 0.054(3) 0.030(2) 0.040(2) 0.0010(17) 0.0188(19) 0.0001(18)
N1 0.051(3) 0.027(2) 0.044(3) -0.004(2) 0.020(2) -0.003(2)
C1 0.034(3) 0.027(3) 0.031(3) 0.001(2) 0.005(2) -0.002(2)
Cl2 0.0255(6) 0.0364(7) 0.0327(7) 0.0003(5) 0.0029(5) 0.0045(5)
N2 0.043(3) 0.030(2) 0.043(3) 0.000(2) 0.017(2) -0.003(2)
C2 0.064(5) 0.052(4) 0.067(5) -0.008(3) 0.037(4) -0.010(3)
C3 0.075(5) 0.067(5) 0.093(6) -0.017(5) 0.048(5) 0.002(4)
C4 0.073(5) 0.045(4) 0.058(4) -0.015(3) 0.034(4) -0.003(3)
C5 0.047(3) 0.025(3) 0.035(3) -0.004(2) 0.015(3) -0.003(2)
C6 0.044(3) 0.030(3) 0.041(3) -0.004(2) 0.010(3) 0.001(2)
C7 0.057(4) 0.027(3) 0.048(4) 0.000(3) 0.012(3) 0.000(3)
C8 0.059(4) 0.028(3) 0.048(4) -0.003(3) 0.010(3) -0.006(3)
C9 0.048(4) 0.039(3) 0.043(3) -0.006(3) 0.005(3) -0.006(3)
C10 0.046(3) 0.034(3) 0.036(3) -0.004(2) 0.005(3) 0.000(3)
C11 0.074(5) 0.046(4) 0.041(4) 0.000(3) -0.001(3) 0.005(3)
C12 0.081(5) 0.047(4) 0.069(5) 0.005(4) 0.016(4) -0.021(4)
C13 0.058(4) 0.042(4) 0.051(4) -0.004(3) 0.005(3) 0.008(3)
C14 0.039(3) 0.033(3) 0.044(3) 0.003(3) 0.015(3) -0.003(2)
C15 0.039(3) 0.039(3) 0.045(3) -0.003(3) 0.012(3) -0.003(3)
C16 0.043(4) 0.038(3) 0.061(4) -0.007(3) 0.007(3) -0.011(3)
C17 0.046(4) 0.036(3) 0.074(5) 0.008(3) 0.013(3) -0.005(3)
C18 0.048(4) 0.042(4) 0.060(4) 0.015(3) 0.003(3) -0.001(3)
C19 0.048(4) 0.042(3) 0.041(3) 0.009(3) 0.007(3) -0.004(3)
C20 0.059(4) 0.055(4) 0.048(4) 0.010(3) -0.001(3) -0.008(3)
C21 0.086(6) 0.034(4) 0.125(8) 0.003(4) 0.004(6) -0.003(4)
C22 0.047(4) 0.054(4) 0.060(4) -0.002(3) 0.004(3) 0.008(3)
C23 0.039(3) 0.039(3) 0.040(3) 0.002(3) 0.012(3) 0.003(3)
C24 0.039(3) 0.031(3) 0.035(3) 0.004(2) 0.005(2) 0.003(2)
C25 0.058(4) 0.032(3) 0.049(4) -0.006(3) 0.008(3) 0.000(3)
C26 0.073(5) 0.038(4) 0.056(4) -0.009(3) 0.012(4) 0.011(3)
C27 0.070(5) 0.042(4) 0.048(4) -0.007(3) 0.018(3) 0.014(3)
C28 0.056(4) 0.042(3) 0.041(3) -0.003(3) 0.020(3) 0.001(3)
C29 0.044(3) 0.030(3) 0.040(3) -0.002(2) 0.005(3) 0.004(2)
C30 0.055(4) 0.038(3) 0.048(4) 0.003(3) 0.025(3) -0.002(3)
C31 0.091(6) 0.049(4) 0.044(4) 0.010(3) 0.022(4) 0.005(4)
C32 0.089(6) 0.041(4) 0.065(5) -0.004(3) 0.032(4) -0.023(4)
C33 0.096(7) 0.065(6) 0.086(6) -0.022(5) 0.009(6) -0.019(5)
C34 0.057(5) 0.116(8) 0.066(6) -0.001(5) -0.002(4) -0.021(5)
C35 0.065(5) 0.081(6) 0.058(5) 0.011(4) 0.027(4) 0.006(4)
C36 0.082(6) 0.059(5) 0.066(5) -0.005(4) 0.025(5) -0.006(4)
C37 0.069(5) 0.078(6) 0.054(5) 0.002(4) -0.005(4) -0.009(4)
C38 0.078(6) 0.055(5) 0.084(6) 0.008(4) 0.004(5) 0.006(4)

loop_
_atom_type_symbol
_atom_type_description
_atom_type_scat_dispersion_real
_atom_type_scat_dispersion_imag
_atom_type_scat_source
C C 0.0033 0.0016 'International Tables Vol C Tables 4.2.6.8 and 6.1.1.4'
H H 0.0000 0.0000 'International Tables Vol C Tables 4.2.6.8 and 6.1.1.4'
N N 0.0061 0.0033 'International Tables Vol C Tables 4.2.6.8 and 6.1.1.4'
O O 0.0106 0.0060 'International Tables Vol C Tables 4.2.6.8 and 6.1.1.4'
Ru Ru -1.2594 0.8363 'International Tables Vol C Tables 4.2.6.8 and 6.1.1.4'
Cl Cl 0.1484 0.1585 'International Tables Vol C Tables 4.2.6.8 and 6.1.1.4'

loop_
_geom_angle_atom_site_label_1
_geom_angle_atom_site_label_2
_geom_angle_atom_site_label_3
_geom_angle
C23 Ru1 C1 104.5(2)
C23 Ru1 O1 77.6(2)
C1 Ru1 O1 177.41(17)
C23 Ru1 Cl1 95.5(2)
C1 Ru1 Cl1 92.26(16)
O1 Ru1 Cl1 85.96(12)
C23 Ru1 Cl2 97.6(2)
C1 Ru1 Cl2 96.49(16)
O1 Ru1 Cl2 84.71(12)
Cl1 Ru1 Cl2 161.85(5)
C29 O1 C30 117.9(5)
C29 O1 Ru1 109.6(3)
C30 O1 Ru1 131.9(3)
C1 N1 C5 119.1(5)
C1 N1 C4 124.3(5)
C5 N1 C4 116.4(5)
N1 C1 N2 113.8(5)
N1 C1 Ru1 115.6(4)
N2 C1 Ru1 130.6(4)
C1 N2 C14 122.3(5)
C1 N2 C2 126.2(5)
C14 N2 C2 111.3(5)
C3 C2 N2 112.0(6)
C3 C2 H2A 109.2
N2 C2 H2A 109.2
C3 C2 H2B 109.2
N2 C2 H2B 109.2
H2A C2 H2B 107.9
C2 C3 C4 107.7(7)
C2 C3 H3A 110.2
C4 C3 H3A 110.2
C2 C3 H3B 110.2
C4 C3 H3B 110.2
H3A C3 H3B 108.5
C3 C4 N1 110.7(6)
C3 C4 H4A 109.5
N1 C4 H4A 109.5
C3 C4 H4B 109.5
N1 C4 H4B 109.5
H4A C4 H4B 108.1
C10 C5 C6 121.9(5)
C10 C5 N1 119.9(5)
C6 C5 N1 117.7(5)
C7 C6 C5 116.1(6)
C7 C6 C13 121.1(6)
C5 C6 C13 122.7(5)
C6 C7 C8 122.9(6)
C6 C7 H7A 118.6
C8 C7 H7A 118.6
C9 C8 C7 119.2(6)
C9 C8 C12 119.3(6)
C7 C8 C12 121.5(6)
C10 C9 C8 120.2(6)
C10 C9 H9A 119.9
C8 C9 H9A 119.9
C9 C10 C5 118.8(5)
C9 C10 C11 118.2(6)
C5 C10 C11 122.6(6)
C10 C11 H11A 109.5
C10 C11 H11B 109.5
H11A C11 H11B 109.5
C10 C11 H11C 109.5
H11A C11 H11C 109.5
H11B C11 H11C 109.5
C8 C12 H12A 109.5
C8 C12 H12B 109.5
H12A C12 H12B 109.5
C8 C12 H12C 109.5
H12A C12 H12C 109.5
H12B C12 H12C 109.5
C6 C13 H13A 109.5
C6 C13 H13B 109.5
H13A C13 H13B 109.5
C6 C13 H13C 109.5
H13A C13 H13C 109.5
H13B C13 H13C 109.5
C19 C14 C15 123.6(6)
C19 C14 N2 118.0(6)
C15 C14 N2 118.2(5)
C16 C15 C14 116.8(6)
C16 C15 C22 119.4(6)
C14 C15 C22 123.6(6)
C15 C16 C17 121.5(6)
C15 C16 H16A 119.2
C17 C16 H16A 119.2
C16 C17 C18 119.4(6)
C16 C17 C21 119.8(7)
C18 C17 C21 120.8(7)
C19 C18 C17 121.6(6)
C19 C18 H18A 119.2
C17 C18 H18A 119.2
C18 C19 C14 116.9(6)
C18 C19 C20 118.9(6)
C14 C19 C20 124.2(6)
C19 C20 H20A 109.5
C19 C20 H20B 109.5
H20A C20 H20B 109.5
C19 C20 H20C 109.5
H20A C20 H20C 109.5
H20B C20 H20C 109.5
C17 C21 H21A 109.5
C17 C21 H21B 109.5
H21A C21 H21B 109.5
C17 C21 H21C 109.5
H21A C21 H21C 109.5
H21B C21 H21C 109.5
C15 C22 H22A 109.5
C15 C22 H22B 109.5
H22A C22 H22B 109.5
C15 C22 H22C 109.5
H22A C22 H22C 109.5
H22B C22 H22C 109.5
C24 C23 Ru1 120.5(4)
C24 C23 H23A 119.7
Ru1 C23 H23A 119.7
C25 C24 C29 117.9(6)
C25 C24 C23 121.7(6)
C29 C24 C23 120.4(5)
C24 C25 C26 118.4(6)
C24 C25 H25A 120.8
C26 C25 H25A 120.8
C27 C26 C25 122.4(6)
C27 C26 H26A 118.8
C25 C26 H26A 118.8
C28 C27 C26 120.6(6)
C28 C27 H27A 119.7
C26 C27 H27A 119.7
C27 C28 C29 117.2(6)
C27 C28 H28A 121.4
C29 C28 H28A 121.4
O1 C29 C24 111.9(5)
O1 C29 C28 124.6(6)
C24 C29 C28 123.5(5)
O1 C30 C32 103.4(5)
O1 C30 C31 109.7(6)
C32 C30 C31 114.2(6)
O1 C30 H30A 109.8
C32 C30 H30A 109.8
C31 C30 H30A 109.8
C30 C31 H31A 109.5
C30 C31 H31B 109.5
H31A C31 H31B 109.5
C30 C31 H31C 109.5
H31A C31 H31C 109.5
H31B C31 H31C 109.5
C30 C32 H32A 109.5
C30 C32 H32B 109.5
H32A C32 H32B 109.5
C30 C32 H32C 109.5
H32A C32 H32C 109.5
H32B C32 H32C 109.5
C38 C33 C34 119.4(8)
C38 C33 H33A 120.3
C34 C33 H33A 120.3
C35 C34 C33 119.4(8)
C35 C34 H34A 120.3
C33 C34 H34A 120.3
C34 C35 C36 120.7(9)
C34 C35 H35A 119.7
C36 C35 H35A 119.7
C35 C36 C37 122.2(8)
C35 C36 H36A 118.9
C37 C36 H36A 118.9
C38 C37 C36 117.9(8)
C38 C37 H37A 121.1
C36 C37 H37A 121.1
C37 C38 C33 120.3(8)
C37 C38 H38A 119.8
C33 C38 H38A 119.8

loop_
_geom_bond_atom_site_label_1
_geom_bond_atom_site_label_2
_geom_bond_distance
Ru1 C23 1.797(6)
Ru1 C1 2.048(6)
Ru1 O1 2.357(4)
Ru1 Cl1 2.4161(15)
Ru1 Cl2 2.4246(16)
O1 C29 1.355(7)
O1 C30 1.475(7)
N1 C1 1.340(7)
N1 C5 1.451(7)
N1 C4 1.501(8)
C1 N2 1.358(7)
N2 C14 1.414(7)
N2 C2 1.496(8)
C2 C3 1.469(10)
C2 H2A 0.9700
C2 H2B 0.9700
C3 C4 1.481(11)
C3 H3A 0.9700
C3 H3B 0.9700
C4 H4A 0.9700
C4 H4B 0.9700
C5 C10 1.422(9)
C5 C6 1.423(8)
C6 C7 1.400(8)
C6 C13 1.521(9)
C7 C8 1.405(9)
C7 H7A 0.9300
C8 C9 1.405(9)
C8 C12 1.530(9)
C9 C10 1.398(9)
C9 H9A 0.9300
C10 C11 1.529(9)
C11 H11A 0.9600
C11 H11B 0.9600
C11 H11C 0.9600
C12 H12A 0.9600
C12 H12B 0.9600
C12 H12C 0.9600
C13 H13A 0.9600
C13 H13B 0.9600
C13 H13C 0.9600
C14 C19 1.393(9)
C14 C15 1.411(9)
C15 C16 1.370(9)
C15 C22 1.525(9)
C16 C17 1.390(10)
C16 H16A 0.9300
C17 C18 1.403(10)
C17 C21 1.483(9)
C18 C19 1.368(9)
C18 H18A 0.9300
C19 C20 1.533(9)
C20 H20A 0.9600
C20 H20B 0.9600
C20 H20C 0.9600
C21 H21A 0.9600
C21 H21B 0.9600
C21 H21C 0.9600
C22 H22A 0.9600
C22 H22B 0.9600
C22 H22C 0.9600
C23 C24 1.448(8)
C23 H23A 0.9300
C24 C25 1.388(8)
C24 C29 1.402(8)
C25 C26 1.409(9)
C25 H25A 0.9300
C26 C27 1.376(10)
C26 H26A 0.9300
C27 C28 1.370(9)
C27 H27A 0.9300
C28 C29 1.405(8)
C28 H28A 0.9300
C30 C32 1.500(9)
C30 C31 1.528(10)
C30 H30A 0.9800
C31 H31A 0.9600
C31 H31B 0.9600
C31 H31C 0.9600
C32 H32A 0.9600
C32 H32B 0.9600
C32 H32C 0.9600
C33 C38 1.380(12)
C33 C34 1.407(13)
C33 H33A 0.9300
C34 C35 1.316(12)
C34 H34A 0.9300
C35 C36 1.351(12)
C35 H35A 0.9300
C36 C37 1.377(12)
C36 H36A 0.9300
C37 C38 1.356(12)
C37 H37A 0.9300
C38 H38A 0.9300
